data_1549882
loop_
_publ_author_name
'Matsuura, Rei'
'Jankins, Tanner C.'
'Hill, David E.'
'Yang, Kin S.'
'Gallego, Gary M.'
'Yang, Shouliang'
'He, Mingying'
'Wang, Fen'
'Marsters, Rohan P.'
'McAlpine, Indrawan'
'Engle, Keary M.'

_publ_section_title
;
 Palladium(ii)-catalyzed \g-selective hydroarylation of alkenyl carbonyl
 compounds with arylboronic acids.
;
_journal_issue 44
_journal_name_full 'Chemical science'
_journal_page_first 8363
_journal_page_last 8368
_journal_paper_doi 10.1039/c8sc03081b
_journal_volume 9
_journal_year 2018
_chemical_formula_moiety 'C19 H18 N2 O2'
_chemical_formula_sum 'C19 H18 N2 O2'
_chemical_formula_weight 306.35
_space_group_crystal_system monoclinic
_space_group_IT_number 14
_space_group_name_Hall '-P 2ybc'
_space_group_name_H-M_alt 'P 1 21/c 1'
_symmetry_space_group_name_Hall '-P 2ybc'
_symmetry_space_group_name_H-M 'P 1 21/c 1'
_atom_sites_solution_hydrogens geom
_audit_creation_date 2018-03-15
_audit_creation_method
;
Olex2 1.2-beta
(compiled 2018.03.09 svn.r3491 for OlexSys, GUI svn.r5479)
;
_audit_update_record
;
2018-04-10 deposited with the CCDC.
2018-08-31 downloaded from the CCDC.
;
_cell_angle_alpha 90
_cell_angle_beta 114.2040(10)
_cell_angle_gamma 90
_cell_formula_units_Z 4
_cell_length_a 11.2477(4)
_cell_length_b 15.3784(5)
_cell_length_c 9.6298(3)
_cell_measurement_reflns_used 9966
_cell_measurement_temperature 100(2)
_cell_measurement_theta_max 72.31
_cell_measurement_theta_min 4.31
_cell_volume 1519.25(9)
_computing_cell_refinement 'SAINT v8.37A (Bruker, 2016)'
_computing_data_collection 'APEX3 v2016.1-0 (Bruker, 2016)'
_computing_data_reduction 'SAINT v8.37A (Bruker, 2016)'
_computing_molecular_graphics 'Olex2 (Dolomanov et al., 2009)'
_computing_publication_material 'Olex2 (Dolomanov et al., 2009)'
_computing_structure_refinement 'ShelXL (Sheldrick, 2015)'
_computing_structure_solution 'ShelXT (Sheldrick, 2015)'
_diffrn_ambient_temperature 100.0
_diffrn_detector 'Bruker Platinum135 CCD'
_diffrn_detector_area_resol_mean 7.9
_diffrn_detector_type 'CCD Area Detector'
_diffrn_measured_fraction_theta_full 0.995
_diffrn_measured_fraction_theta_max 0.991
_diffrn_measurement_device 'Fixed Chi Three-Circle Diffractometer'
_diffrn_measurement_device_type 'Bruker D8 Pt-135'
_diffrn_measurement_method '\w and \f scans'
_diffrn_radiation_monochromator 'Multilayer Mirrors'
_diffrn_radiation_probe x-ray
_diffrn_radiation_type CuK\a
_diffrn_radiation_wavelength 1.54178
_diffrn_reflns_av_R_equivalents 0.0359
_diffrn_reflns_av_unetI/netI 0.0199
_diffrn_reflns_Laue_measured_fraction_full 0.995
_diffrn_reflns_Laue_measured_fraction_max 0.991
_diffrn_reflns_limit_h_max 13
_diffrn_reflns_limit_h_min -13
_diffrn_reflns_limit_k_max 18
_diffrn_reflns_limit_k_min -18
_diffrn_reflns_limit_l_max 11
_diffrn_reflns_limit_l_min -11
_diffrn_reflns_number 19137
_diffrn_reflns_point_group_measured_fraction_full 0.995
_diffrn_reflns_point_group_measured_fraction_max 0.991
_diffrn_reflns_theta_full 67.500
_diffrn_reflns_theta_max 72.273
_diffrn_reflns_theta_min 4.309
_diffrn_source 'Micro Focus Rotating Anode'
_diffrn_source_type 'Bruker FR-591'
_diffrn_standards_number 0
_exptl_absorpt_coefficient_mu 0.704
_exptl_absorpt_correction_T_max 0.5230
_exptl_absorpt_correction_T_min 0.4401
_exptl_absorpt_correction_type multi-scan
_exptl_absorpt_process_details
'SADABS-2016/2 (Bruker,2016/2) was used for absorption correction. wR2(int) was 0.0738 before and 0.0497 after correction. The Ratio of minimum to maximum transmission is 0.8415. The \l/2 correction factor is Not present.'
_exptl_crystal_colour 'light violet'
_exptl_crystal_colour_modifier light
_exptl_crystal_colour_primary violet
_exptl_crystal_density_diffrn 1.339
_exptl_crystal_description irregular
_exptl_crystal_F_000 648
_exptl_crystal_size_max 0.29
_exptl_crystal_size_mid 0.17
_exptl_crystal_size_min 0.125
_refine_diff_density_max 0.337
_refine_diff_density_min -0.149
_refine_diff_density_rms 0.047
_refine_ls_extinction_method none
_refine_ls_goodness_of_fit_ref 1.036
_refine_ls_hydrogen_treatment mixed
_refine_ls_matrix_type full
_refine_ls_number_parameters 210
_refine_ls_number_reflns 2971
_refine_ls_number_restraints 0
_refine_ls_restrained_S_all 1.036
_refine_ls_R_factor_all 0.0368
_refine_ls_R_factor_gt 0.0350
_refine_ls_shift/su_max 0.001
_refine_ls_shift/su_mean 0.000
_refine_ls_structure_factor_coef Fsqd
_refine_ls_weighting_details 'w=1/[\s^2^(Fo^2^)+(0.0485P)^2^+0.4813P] where P=(Fo^2^+2Fc^2^)/3'
_refine_ls_weighting_scheme calc
_refine_ls_wR_factor_gt 0.0906
_refine_ls_wR_factor_ref 0.0925
_reflns_Friedel_coverage 0.000
_reflns_number_gt 2781
_reflns_number_total 2971
_reflns_threshold_expression 'I > 2\s(I)'
_cod_data_source_file c8sc03081b4.cif
_cod_data_source_block engle94
_cod_depositor_comments
;
The following automatic conversions were performed:

'_diffrn_radiation_probe' value 'X-ray' changed to 'x-ray' according
to
/home/data/users/saulius/crontab/automatic-downloads/rss-feeds/RSC/lib/dictionaries/cif_core.dic
dictionary named 'cif_core.dic' version 2.4.2 from 2011-04-26.

Automatic conversion script
Id: cif_fix_values 4973 2017-02-22 13:04:09Z antanas 

 Adding full bibliography for 1549882.cif.
;
_cod_database_code 1549882
_shelx_shelxl_version_number 2016/6
_shelx_space_group_comment
;
The symmetry employed for this shelxl refinement is uniquely defined
by the following loop, which should always be used as a source of
symmetry information in preference to the above space-group names.
They are only intended as comments.
;
_shelx_estimated_absorpt_t_max 0.917
_shelx_estimated_absorpt_t_min 0.822
_olex2_refinement_description
;
1. Fixed Uiso
 At 1.2 times of:
  All C(H) groups, All C(H,H) groups, All N(H) groups
 At 1.5 times of:
  All O(H) groups
2.a Secondary CH2 refined with riding coordinates:
 C11(H11A,H11B), C12(H12A,H12B), C13(H13A,H13B)
2.b Aromatic/amide H refined with riding coordinates:
 N2(H2A), C1(H1), C2(H2B), C3(H3), C5(H5), C6(H6), C7(H7), C15(H15), C16(H16),
 C18(H18), C19(H19)
2.c Idealised tetrahedral OH refined as rotating group with stretchable bonds:
 O2(H2)
;
_olex2_submission_special_instructions 'No special instructions were received'

loop_
_space_group_symop_operation_xyz
'x, y, z'
'-x, y+1/2, -z+1/2'
'-x, -y, -z'
'x, -y-1/2, z-1/2'

loop_
_atom_site_label
_atom_site_type_symbol
_atom_site_fract_x
_atom_site_fract_y
_atom_site_fract_z
_atom_site_U_iso_or_equiv
_atom_site_adp_type
_atom_site_occupancy
_atom_site_site_symmetry_order
_atom_site_calc_flag
_atom_site_refinement_flags_posn
O1 O 0.29994(8) 0.50499(5) 0.45618(9) 0.0305(2) Uani 1 1 d .
O2 O 0.73220(8) 0.35280(6) 1.38971(9) 0.0272(2) Uani 1 1 d .
H2 H 0.7176(8) 0.4018(11) 1.4313(11) 0.041 Uiso 1 1 calc GR
N1 N 0.06126(9) 0.33295(6) -0.00024(10) 0.0239(2) Uani 1 1 d .
N2 N 0.19912(9) 0.40828(6) 0.26553(10) 0.0223(2) Uani 1 1 d .
H2A H 0.169445 0.354621 0.248373 0.027 Uiso 1 1 calc R
C1 C -0.00915(11) 0.29431(8) -0.13079(13) 0.0272(3) Uani 1 1 d .
H1 H -0.043703 0.238358 -0.127478 0.033 Uiso 1 1 calc R
C2 C -0.03617(11) 0.33102(8) -0.27483(13) 0.0299(3) Uani 1 1 d .
H2B H -0.087226 0.300392 -0.365471 0.036 Uiso 1 1 calc R
C3 C 0.01258(11) 0.41149(8) -0.28127(12) 0.0292(3) Uani 1 1 d .
H3 H -0.004663 0.437436 -0.377146 0.035 Uiso 1 1 calc R
C4 C 0.08892(10) 0.45640(8) -0.14510(12) 0.0249(2) Uani 1 1 d .
C5 C 0.14486(11) 0.53944(8) -0.14043(13) 0.0289(3) Uani 1 1 d .
H5 H 0.131999 0.568536 -0.232531 0.035 Uiso 1 1 calc R
C6 C 0.21743(11) 0.57782(8) -0.00341(14) 0.0286(3) Uani 1 1 d .
H6 H 0.255028 0.633333 -0.001761 0.034 Uiso 1 1 calc R
C7 C 0.23768(11) 0.53661(7) 0.13587(13) 0.0249(2) Uani 1 1 d .
H7 H 0.287868 0.564628 0.229704 0.030 Uiso 1 1 calc R
C8 C 0.18470(10) 0.45606(7) 0.13530(12) 0.0212(2) Uani 1 1 d .
C9 C 0.10960(10) 0.41349(7) -0.00613(12) 0.0217(2) Uani 1 1 d .
C10 C 0.25208(10) 0.43274(7) 0.41389(12) 0.0217(2) Uani 1 1 d .
C11 C 0.24561(10) 0.36361(7) 0.52285(12) 0.0229(2) Uani 1 1 d .
H11A H 0.260627 0.305991 0.487085 0.027 Uiso 1 1 calc R
H11B H 0.156923 0.363366 0.520902 0.027 Uiso 1 1 calc R
C12 C 0.34449(10) 0.37696(7) 0.68622(12) 0.0226(2) Uani 1 1 d .
H12A H 0.325308 0.432242 0.725579 0.027 Uiso 1 1 calc R
H12B H 0.432874 0.381508 0.687929 0.027 Uiso 1 1 calc R
C13 C 0.34191(10) 0.30218(7) 0.78997(12) 0.0221(2) Uani 1 1 d .
H13A H 0.253674 0.298171 0.788857 0.027 Uiso 1 1 calc R
H13B H 0.359694 0.246873 0.749400 0.027 Uiso 1 1 calc R
C14 C 0.44090(10) 0.31368(7) 0.95271(11) 0.0202(2) Uani 1 1 d .
C15 C 0.53793(10) 0.25186(7) 1.02348(12) 0.0220(2) Uani 1 1 d .
H15 H 0.538921 0.199883 0.970647 0.026 Uiso 1 1 calc R
C16 C 0.63328(10) 0.26485(7) 1.16998(12) 0.0231(2) Uani 1 1 d .
H16 H 0.698787 0.222156 1.215950 0.028 Uiso 1 1 calc R
C17 C 0.63242(10) 0.34028(7) 1.24869(11) 0.0212(2) Uani 1 1 d .
C18 C 0.53267(10) 0.40061(7) 1.18314(12) 0.0222(2) Uani 1 1 d .
H18 H 0.528441 0.450657 1.238765 0.027 Uiso 1 1 calc R
C19 C 0.43943(10) 0.38739(7) 1.03626(12) 0.0216(2) Uani 1 1 d .
H19 H 0.372944 0.429626 0.991531 0.026 Uiso 1 1 calc R

loop_
_atom_site_aniso_label
_atom_site_aniso_U_11
_atom_site_aniso_U_22
_atom_site_aniso_U_33
_atom_site_aniso_U_23
_atom_site_aniso_U_13
_atom_site_aniso_U_12
O1 0.0406(5) 0.0246(4) 0.0209(4) -0.0023(3) 0.0072(4) -0.0045(3)
O2 0.0257(4) 0.0319(4) 0.0171(4) -0.0014(3) 0.0019(3) -0.0013(3)
N1 0.0224(5) 0.0262(5) 0.0194(4) -0.0008(3) 0.0047(4) 0.0036(4)
N2 0.0274(5) 0.0201(4) 0.0166(4) -0.0003(3) 0.0063(4) -0.0006(3)
C1 0.0228(5) 0.0301(6) 0.0231(6) -0.0038(4) 0.0039(5) 0.0031(4)
C2 0.0227(5) 0.0423(7) 0.0192(6) -0.0054(5) 0.0031(4) 0.0064(5)
C3 0.0248(6) 0.0448(7) 0.0168(5) 0.0040(5) 0.0073(4) 0.0107(5)
C4 0.0217(5) 0.0333(6) 0.0201(5) 0.0043(4) 0.0092(4) 0.0095(4)
C5 0.0297(6) 0.0345(6) 0.0256(6) 0.0104(5) 0.0146(5) 0.0093(5)
C6 0.0310(6) 0.0258(6) 0.0326(6) 0.0055(5) 0.0167(5) 0.0042(5)
C7 0.0264(5) 0.0239(5) 0.0250(5) -0.0004(4) 0.0113(5) 0.0025(4)
C8 0.0212(5) 0.0240(5) 0.0182(5) 0.0015(4) 0.0077(4) 0.0057(4)
C9 0.0198(5) 0.0254(5) 0.0190(5) 0.0015(4) 0.0071(4) 0.0058(4)
C10 0.0206(5) 0.0236(5) 0.0181(5) -0.0011(4) 0.0053(4) 0.0026(4)
C11 0.0242(5) 0.0248(5) 0.0172(5) -0.0014(4) 0.0060(4) -0.0013(4)
C12 0.0242(5) 0.0241(5) 0.0169(5) -0.0010(4) 0.0059(4) -0.0014(4)
C13 0.0232(5) 0.0223(5) 0.0180(5) -0.0010(4) 0.0056(4) -0.0013(4)
C14 0.0210(5) 0.0217(5) 0.0174(5) 0.0006(4) 0.0074(4) -0.0023(4)
C15 0.0258(5) 0.0206(5) 0.0202(5) -0.0010(4) 0.0101(4) -0.0001(4)
C16 0.0224(5) 0.0237(5) 0.0215(5) 0.0040(4) 0.0073(4) 0.0034(4)
C17 0.0205(5) 0.0262(5) 0.0152(5) 0.0013(4) 0.0055(4) -0.0035(4)
C18 0.0264(5) 0.0209(5) 0.0196(5) -0.0024(4) 0.0097(4) -0.0015(4)
C19 0.0213(5) 0.0221(5) 0.0200(5) 0.0021(4) 0.0070(4) 0.0023(4)

loop_
_atom_type_symbol
_atom_type_description
_atom_type_scat_dispersion_real
_atom_type_scat_dispersion_imag
_atom_type_scat_source
C C 0.0181 0.0091 'International Tables Vol C Tables 4.2.6.8 and 6.1.1.4'
H H 0.0000 0.0000 'International Tables Vol C Tables 4.2.6.8 and 6.1.1.4'
N N 0.0311 0.0180 'International Tables Vol C Tables 4.2.6.8 and 6.1.1.4'
O O 0.0492 0.0322 'International Tables Vol C Tables 4.2.6.8 and 6.1.1.4'

loop_
_geom_angle_atom_site_label_1
_geom_angle_atom_site_label_2
_geom_angle_atom_site_label_3
_geom_angle
C17 O2 H2 109.5
C1 N1 C9 117.57(10)
C8 N2 H2A 115.3
C10 N2 H2A 115.3
C10 N2 C8 129.46(9)
N1 C1 H1 118.0
N1 C1 C2 124.01(11)
C2 C1 H1 118.0
C1 C2 H2B 120.7
C3 C2 C1 118.61(10)
C3 C2 H2B 120.7
C2 C3 H3 119.9
C2 C3 C4 120.11(10)
C4 C3 H3 119.9
C3 C4 C9 116.57(11)
C5 C4 C3 124.14(10)
C5 C4 C9 119.28(10)
C4 C5 H5 120.0
C6 C5 C4 120.07(10)
C6 C5 H5 120.0
C5 C6 H6 119.3
C5 C6 C7 121.43(11)
C7 C6 H6 119.3
C6 C7 H7 120.0
C8 C7 C6 119.94(10)
C8 C7 H7 120.0
N2 C8 C9 114.63(9)
C7 C8 N2 125.25(10)
C7 C8 C9 120.10(10)
N1 C9 C4 123.11(10)
N1 C9 C8 117.73(9)
C4 C9 C8 119.16(10)
O1 C10 N2 122.91(10)
O1 C10 C11 122.91(9)
N2 C10 C11 114.17(9)
C10 C11 H11A 108.9
C10 C11 H11B 108.9
C10 C11 C12 113.49(9)
H11A C11 H11B 107.7
C12 C11 H11A 108.9
C12 C11 H11B 108.9
C11 C12 H12A 109.3
C11 C12 H12B 109.3
C11 C12 C13 111.82(9)
H12A C12 H12B 107.9
C13 C12 H12A 109.3
C13 C12 H12B 109.3
C12 C13 H13A 109.1
C12 C13 H13B 109.1
H13A C13 H13B 107.8
C14 C13 C12 112.62(8)
C14 C13 H13A 109.1
C14 C13 H13B 109.1
C15 C14 C13 121.41(9)
C19 C14 C13 120.95(9)
C19 C14 C15 117.63(10)
C14 C15 H15 119.3
C16 C15 C14 121.33(10)
C16 C15 H15 119.3
C15 C16 H16 120.1
C17 C16 C15 119.88(10)
C17 C16 H16 120.1
O2 C17 C16 118.09(10)
O2 C17 C18 122.29(10)
C16 C17 C18 119.62(10)
C17 C18 H18 120.1
C19 C18 C17 119.77(10)
C19 C18 H18 120.1
C14 C19 H19 119.2
C18 C19 C14 121.64(10)
C18 C19 H19 119.2

loop_
_geom_bond_atom_site_label_1
_geom_bond_atom_site_label_2
_geom_bond_distance
O1 C10 1.2290(13)
O2 H2 0.899(17)
O2 C17 1.3752(13)
N1 C1 1.3208(14)
N1 C9 1.3631(15)
N2 H2A 0.8800
N2 C8 1.4044(13)
N2 C10 1.3563(13)
C1 H1 0.9500
C1 C2 1.4105(16)
C2 H2B 0.9500
C2 C3 1.3652(18)
C3 H3 0.9500
C3 C4 1.4179(16)
C4 C5 1.4162(17)
C4 C9 1.4231(15)
C5 H5 0.9500
C5 C6 1.3684(17)
C6 H6 0.9500
C6 C7 1.4149(16)
C7 H7 0.9500
C7 C8 1.3736(16)
C8 C9 1.4331(15)
C10 C11 1.5162(15)
C11 H11A 0.9900
C11 H11B 0.9900
C11 C12 1.5229(14)
C12 H12A 0.9900
C12 H12B 0.9900
C12 C13 1.5314(15)
C13 H13A 0.9900
C13 H13B 0.9900
C13 C14 1.5153(14)
C14 C15 1.3963(15)
C14 C19 1.3941(15)
C15 H15 0.9500
C15 C16 1.3927(15)
C16 H16 0.9500
C16 C17 1.3878(15)
C17 C18 1.3919(15)
C18 H18 0.9500
C18 C19 1.3876(15)
C19 H19 0.9500

loop_
_geom_hbond_atom_site_label_D
_geom_hbond_atom_site_label_H
_geom_hbond_atom_site_label_A
_geom_hbond_distance_DH
_geom_hbond_distance_HA
_geom_hbond_distance_DA
_geom_hbond_angle_DHA
_geom_hbond_site_symmetry_A
O2 H2 O1 0.90 1.86 2.7487(12) 171.8 3_667
